data_7703922
loop_
_publ_author_name
'Vignesh, Kuduva R.'
'Alexandropoulos, Dimitris I.'
'Xie, Haomiao'
'Dunbar, Kim R.'

_publ_section_title
;
 Six-coordinate mononuclear dysprosium(iii) single-molecule magnets with
 the triphenylphosphine oxide ligand.
;
_journal_issue 15
_journal_name_full 'Dalton transactions (Cambridge, England : 2003)'
_journal_page_first 4694
_journal_page_last 4698
_journal_paper_doi 10.1039/d0dt00801j
_journal_volume 49
_journal_year 2020
_chemical_formula_moiety 'C40 H38 Cl3 Dy O3 P2, C4 H8 O'
_chemical_formula_sum 'C44 H46 Cl3 Dy O4 P2'
_chemical_formula_weight 969.60
_space_group_crystal_system triclinic
_space_group_IT_number 2
_space_group_name_Hall '-P 1'
_space_group_name_H-M_alt 'P -1'
_atom_sites_solution_hydrogens geom
_audit_creation_date 2019-02-03
_audit_creation_method
;
Olex2 1.2
(compiled 2018.05.29 svn.r3508 for OlexSys, GUI svn.r5506)
;
_audit_update_record
;
2020-03-11 deposited with the CCDC.	2020-03-13 downloaded from the CCDC.
;
_cell_angle_alpha 83.8200(10)
_cell_angle_beta 73.2070(10)
_cell_angle_gamma 86.0800(10)
_cell_formula_units_Z 2
_cell_length_a 11.1577(3)
_cell_length_b 13.7559(4)
_cell_length_c 14.4609(4)
_cell_measurement_reflns_used 9661
_cell_measurement_temperature 100
_cell_measurement_theta_max 70.070
_cell_measurement_theta_min 3.234
_cell_volume 2110.90(10)
_computing_cell_refinement 'SAINT v8.37A (Bruker, 2015)'
_computing_data_collection 'APEX3 Ver. 2016.5-0 (Bruker-AXS, 2016)'
_computing_data_reduction 'SAINT v8.37A (Bruker, 2015)'
_computing_molecular_graphics 'Olex2 (Dolomanov et al., 2009)'
_computing_publication_material 'Olex2 (Dolomanov et al., 2009)'
_computing_structure_refinement 'ShelXL (Sheldrick, 2015)'
_computing_structure_solution 'SHELXT 2014/5 (Sheldrick, 2014)'
_diffrn_ambient_temperature 100.02
_diffrn_measured_fraction_theta_full 0.987
_diffrn_measured_fraction_theta_max 0.984
_diffrn_measurement_device_type 'Bruker APEX-II CCD'
_diffrn_measurement_method '\f and \w scans'
_diffrn_radiation_type CuK\a
_diffrn_radiation_wavelength 1.54178
_diffrn_reflns_av_R_equivalents 0.0373
_diffrn_reflns_av_unetI/netI 0.0273
_diffrn_reflns_Laue_measured_fraction_full 0.987
_diffrn_reflns_Laue_measured_fraction_max 0.984
_diffrn_reflns_limit_h_max 13
_diffrn_reflns_limit_h_min -13
_diffrn_reflns_limit_k_max 16
_diffrn_reflns_limit_k_min -16
_diffrn_reflns_limit_l_max 15
_diffrn_reflns_limit_l_min -17
_diffrn_reflns_number 39685
_diffrn_reflns_point_group_measured_fraction_full 0.987
_diffrn_reflns_point_group_measured_fraction_max 0.984
_diffrn_reflns_theta_full 67.679
_diffrn_reflns_theta_max 70.141
_diffrn_reflns_theta_min 3.206
_diffrn_standards_number 0
_exptl_absorpt_coefficient_mu 12.258
_exptl_absorpt_correction_T_max 0.7533
_exptl_absorpt_correction_T_min 0.3883
_exptl_absorpt_correction_type numerical
_exptl_absorpt_process_details
'SADABS-2014/5 (Bruker,2014/5) was used for absorption correction. wR2(int) was 0.1094 before and 0.0552 after correction. The Ratio of minimum to maximum transmission is 0.5155. The \l/2 correction factor is Not present.'
_exptl_crystal_colour 'clear colourless'
_exptl_crystal_colour_lustre clear
_exptl_crystal_colour_primary colourless
_exptl_crystal_density_diffrn 1.525
_exptl_crystal_description block
_exptl_crystal_F_000 978
_exptl_crystal_size_max 0.2
_exptl_crystal_size_mid 0.16
_exptl_crystal_size_min 0.12
_refine_diff_density_max 0.576
_refine_diff_density_min -0.979
_refine_diff_density_rms 0.082
_refine_ls_extinction_method none
_refine_ls_goodness_of_fit_ref 1.077
_refine_ls_hydrogen_treatment constr
_refine_ls_matrix_type full
_refine_ls_number_parameters 475
_refine_ls_number_reflns 7909
_refine_ls_number_restraints 0
_refine_ls_restrained_S_all 1.077
_refine_ls_R_factor_all 0.0240
_refine_ls_R_factor_gt 0.0232
_refine_ls_shift/su_max 0.001
_refine_ls_shift/su_mean 0.000
_refine_ls_structure_factor_coef Fsqd
_refine_ls_weighting_details 'w=1/[\s^2^(Fo^2^)+(0.0287P)^2^+1.9351P] where P=(Fo^2^+2Fc^2^)/3'
_refine_ls_weighting_scheme calc
_refine_ls_wR_factor_gt 0.0588
_refine_ls_wR_factor_ref 0.0600
_reflns_Friedel_coverage 0.000
_reflns_number_gt 7747
_reflns_number_total 7909
_reflns_threshold_expression 'I > 2\s(I)'
_cod_data_source_file d0dt00801j3.cif
_cod_data_source_block vig136_dycl3
_cod_depositor_comments 'Adding full bibliography for 7703921--7703923.cif.'
_cod_database_code 7703922
_shelx_shelxl_version_number 2014/7
_shelx_space_group_comment
;
The symmetry employed for this shelxl refinement is uniquely defined
by the following loop, which should always be used as a source of
symmetry information in preference to the above space-group names.
They are only intended as comments.
;
_shelx_estimated_absorpt_t_max 0.321
_shelx_estimated_absorpt_t_min 0.193
_olex2_refinement_description
;
1. Fixed Uiso
 At 1.2 times of:
  All C(H) groups, All C(H,H) groups
2. Uiso/Uaniso restraints and constraints
Uanis(C8) = Uanis(C13) = Uanis(C9)
Uanis(C8) = Uanis(C9)
3.a Secondary CH2 refined with riding coordinates:
 C23(H23A,H23B), C44(H44A,H44B), C22(H22A,H22B), C45(H45A,H45B), C43(H43A,
 H43B), C21(H21A,H21B), C20(H20A,H20B), C42(H42A,H42B)
3.b Aromatic/amide H refined with riding coordinates:
 C25(H25), C19(H19), C15(H15), C13(H13), C6(H6), C2(H2), C4(H4), C17(H17),
 C9(H9), C16(H16), C27(H27), C35(H35), C28(H28), C5(H5), C31(H31), C29(H29),
 C41(H41), C26(H26), C18(H18), C33(H33), C3(H3), C32(H32), C34(H34), C11(H11),
 C10(H10), C40(H40), C37(H37), C39(H39), C12(H12), C38(H38)
;
_olex2_submission_special_instructions 'No special instructions were received'

loop_
_space_group_symop_operation_xyz
'x, y, z'
'-x, -y, -z'

loop_
_atom_site_label
_atom_site_type_symbol
_atom_site_fract_x
_atom_site_fract_y
_atom_site_fract_z
_atom_site_U_iso_or_equiv
_atom_site_adp_type
_atom_site_occupancy
_atom_site_site_symmetry_order
_atom_site_calc_flag
_atom_site_refinement_flags_posn
_atom_site_refinement_flags_adp
_atom_site_refinement_flags_occupancy
_atom_site_disorder_assembly
_atom_site_disorder_group
Dy1 Dy 0.42260(2) 0.73791(2) 0.30577(2) 0.00646(5) Uani 1 1 d . . . . .
Cl2 Cl 0.25279(5) 0.80952(4) 0.22474(4) 0.01398(11) Uani 1 1 d . . . . .
Cl1 Cl 0.32895(5) 0.56286(4) 0.35529(4) 0.01484(11) Uani 1 1 d . . . . .
Cl3 Cl 0.54119(5) 0.90166(4) 0.27158(4) 0.01421(11) Uani 1 1 d . . . . .
P1 P 0.66728(5) 0.67697(4) 0.08353(4) 0.00688(11) Uani 1 1 d . . . . .
P2 P 0.24911(5) 0.79998(4) 0.55383(4) 0.00931(11) Uani 1 1 d . . . . .
O2 O 0.55503(13) 0.68503(11) 0.17097(11) 0.0104(3) Uani 1 1 d . . . . .
O1 O 0.31472(15) 0.77831(11) 0.45123(11) 0.0141(3) Uani 1 1 d . . . . .
O3 O 0.58468(14) 0.67704(11) 0.37760(12) 0.0138(3) Uani 1 1 d . . . . .
O4 O 0.09280(17) 0.87993(13) 0.85270(14) 0.0231(4) Uani 1 1 d . . . . .
C25 C 0.0766(2) 0.66810(16) 0.54838(18) 0.0136(5) Uani 1 1 d . . . . .
H25 H 0.1100 0.6779 0.4799 0.016 Uiso 1 1 calc R . . . .
C1 C 0.6695(2) 0.77867(16) -0.00556(16) 0.0099(4) Uani 1 1 d . . . . .
C8 C 0.66621(19) 0.56456(16) 0.03050(17) 0.0115(3) Uani 1 1 d . . . . .
C30 C 0.3568(2) 0.78416(16) 0.62593(16) 0.0116(4) Uani 1 1 d . . . . .
C14 C 0.81166(19) 0.67492(16) 0.11555(16) 0.0092(4) Uani 1 1 d . . . . .
C19 C 0.8285(2) 0.74860(16) 0.16978(16) 0.0110(4) Uani 1 1 d . . . . .
H19 H 0.7651 0.7984 0.1881 0.013 Uiso 1 1 calc R . . . .
C15 C 0.9059(2) 0.60253(16) 0.08817(17) 0.0127(4) Uani 1 1 d . . . . .
H15 H 0.8953 0.5527 0.0508 0.015 Uiso 1 1 calc R . . . .
C24 C 0.1253(2) 0.71694(16) 0.60801(17) 0.0128(4) Uani 1 1 d . . . . .
C13 C 0.66656(19) 0.56241(16) -0.06552(17) 0.0115(3) Uani 1 1 d . . . . .
H13 H 0.6706 0.6216 -0.1066 0.014 Uiso 1 1 calc R . . . .
C6 C 0.5584(2) 0.83150(16) -0.00611(17) 0.0119(4) Uani 1 1 d . . . . .
H6 H 0.4820 0.8140 0.0407 0.014 Uiso 1 1 calc R . . . .
C2 C 0.7822(2) 0.80572(17) -0.07365(17) 0.0150(5) Uani 1 1 d . . . . .
H2 H 0.8580 0.7702 -0.0730 0.018 Uiso 1 1 calc R . . . .
C4 C 0.6720(2) 0.93617(17) -0.14367(18) 0.0172(5) Uani 1 1 d . . . . .
H4 H 0.6726 0.9895 -0.1913 0.021 Uiso 1 1 calc R . . . .
C17 C 1.0313(2) 0.67575(17) 0.17029(18) 0.0153(5) Uani 1 1 d . . . . .
H17 H 1.1058 0.6755 0.1897 0.018 Uiso 1 1 calc R . . . .
C9 C 0.65995(19) 0.47699(16) 0.09080(17) 0.0115(3) Uani 1 1 d . . . . .
H9 H 0.6587 0.4783 0.1566 0.014 Uiso 1 1 calc R . . . .
C23 C 0.6588(2) 0.73197(17) 0.42118(18) 0.0150(5) Uani 1 1 d . . . . .
H23A H 0.6041 0.7637 0.4775 0.018 Uiso 1 1 calc R . . . .
H23B H 0.7054 0.7830 0.3733 0.018 Uiso 1 1 calc R . . . .
C16 C 1.0153(2) 0.60378(17) 0.11585(18) 0.0153(5) Uani 1 1 d . . . . .
H16 H 1.0795 0.5547 0.0971 0.018 Uiso 1 1 calc R . . . .
C36 C 0.1843(2) 0.92295(16) 0.55501(17) 0.0120(4) Uani 1 1 d . . . . .
C27 C -0.0691(2) 0.58978(18) 0.6888(2) 0.0234(6) Uani 1 1 d . . . . .
H27 H -0.1355 0.5464 0.7165 0.028 Uiso 1 1 calc R . . . .
C35 C 0.4021(2) 0.86294(17) 0.65654(17) 0.0143(5) Uani 1 1 d . . . . .
H35 H 0.3699 0.9274 0.6449 0.017 Uiso 1 1 calc R . . . .
C28 C -0.0205(3) 0.63783(19) 0.7485(2) 0.0252(6) Uani 1 1 d . . . . .
H28 H -0.0540 0.6274 0.8170 0.030 Uiso 1 1 calc R . . . .
C5 C 0.5604(2) 0.90990(17) -0.07568(18) 0.0154(5) Uani 1 1 d . . . . .
H5 H 0.4848 0.9457 -0.0767 0.018 Uiso 1 1 calc R . . . .
C31 C 0.4058(2) 0.68947(17) 0.64258(18) 0.0169(5) Uani 1 1 d . . . . .
H31 H 0.3755 0.6355 0.6214 0.020 Uiso 1 1 calc R . . . .
C29 C 0.0770(2) 0.70142(18) 0.70891(18) 0.0197(5) Uani 1 1 d . . . . .
H29 H 0.1105 0.7340 0.7500 0.024 Uiso 1 1 calc R . . . .
C41 C 0.0751(2) 0.94820(18) 0.62465(19) 0.0214(5) Uani 1 1 d . . . . .
H41 H 0.0351 0.9005 0.6745 0.026 Uiso 1 1 calc R . . . .
C26 C -0.0212(2) 0.60473(17) 0.58919(19) 0.0182(5) Uani 1 1 d . . . . .
H26 H -0.0549 0.5718 0.5485 0.022 Uiso 1 1 calc R . . . .
C18 C 0.9387(2) 0.74853(17) 0.19676(17) 0.0140(5) Uani 1 1 d . . . . .
H18 H 0.9505 0.7985 0.2334 0.017 Uiso 1 1 calc R . . . .
C33 C 0.5424(2) 0.75313(18) 0.72029(19) 0.0189(5) Uani 1 1 d . . . . .
H33 H 0.6060 0.7427 0.7524 0.023 Uiso 1 1 calc R . . . .
C3 C 0.7826(2) 0.88449(18) -0.14205(18) 0.0189(5) Uani 1 1 d . . . . .
H3 H 0.8591 0.9032 -0.1881 0.023 Uiso 1 1 calc R . . . .
C32 C 0.4981(2) 0.67438(18) 0.68977(19) 0.0200(5) Uani 1 1 d . . . . .
H32 H 0.5310 0.6101 0.7012 0.024 Uiso 1 1 calc R . . . .
C34 C 0.4946(2) 0.84718(18) 0.70432(19) 0.0184(5) Uani 1 1 d . . . . .
H34 H 0.5250 0.9008 0.7260 0.022 Uiso 1 1 calc R . . . .
C44 C 0.1883(2) 0.98209(19) 0.9325(2) 0.0215(5) Uani 1 1 d . . . . .
H44A H 0.1286 1.0118 0.9880 0.026 Uiso 1 1 calc R . . . .
H44B H 0.2657 1.0196 0.9111 0.026 Uiso 1 1 calc R . . . .
C22 C 0.7490(3) 0.6565(2) 0.4531(2) 0.0259(6) Uani 1 1 d . . . . .
H22A H 0.8321 0.6842 0.4422 0.031 Uiso 1 1 calc R . . . .
H22B H 0.7159 0.6335 0.5226 0.031 Uiso 1 1 calc R . . . .
C11 C 0.6569(2) 0.38705(18) -0.04162(19) 0.0182(5) Uani 1 1 d . . . . .
H11 H 0.6550 0.3263 -0.0667 0.022 Uiso 1 1 calc R . . . .
C45 C 0.1302(2) 0.97853(18) 0.84942(19) 0.0207(5) Uani 1 1 d . . . . .
H45A H 0.0567 1.0247 0.8571 0.025 Uiso 1 1 calc R . . . .
H45B H 0.1921 0.9970 0.7865 0.025 Uiso 1 1 calc R . . . .
C43 C 0.2170(2) 0.87411(19) 0.9590(2) 0.0245(6) Uani 1 1 d . . . . .
H43A H 0.2996 0.8517 0.9181 0.029 Uiso 1 1 calc R . . . .
H43B H 0.2146 0.8615 1.0282 0.029 Uiso 1 1 calc R . . . .
C10 C 0.6556(2) 0.38861(17) 0.05427(18) 0.0164(5) Uani 1 1 d . . . . .
H10 H 0.6517 0.3292 0.0949 0.020 Uiso 1 1 calc R . . . .
C40 C 0.0240(2) 1.04318(19) 0.6215(2) 0.0237(6) Uani 1 1 d . . . . .
H40 H -0.0510 1.0605 0.6689 0.028 Uiso 1 1 calc R . . . .
C37 C 0.2439(2) 0.99292(18) 0.4827(2) 0.0216(5) Uani 1 1 d . . . . .
H37 H 0.3188 0.9761 0.4351 0.026 Uiso 1 1 calc R . . . .
C21 C 0.7578(2) 0.57340(18) 0.3896(2) 0.0223(6) Uani 1 1 d . . . . .
H21A H 0.8201 0.5862 0.3256 0.027 Uiso 1 1 calc R . . . .
H21B H 0.7799 0.5101 0.4213 0.027 Uiso 1 1 calc R . . . .
C20 C 0.6269(2) 0.57463(17) 0.3799(2) 0.0194(5) Uani 1 1 d . . . . .
H20A H 0.6270 0.5470 0.3194 0.023 Uiso 1 1 calc R . . . .
H20B H 0.5716 0.5360 0.4357 0.023 Uiso 1 1 calc R . . . .
C39 C 0.0827(2) 1.11172(18) 0.5495(2) 0.0231(6) Uani 1 1 d . . . . .
H39 H 0.0474 1.1764 0.5468 0.028 Uiso 1 1 calc R . . . .
C12 C 0.6610(2) 0.47343(18) -0.10134(18) 0.0168(5) Uani 1 1 d . . . . .
H12 H 0.6600 0.4718 -0.1666 0.020 Uiso 1 1 calc R . . . .
C42 C 0.1109(2) 0.82597(19) 0.9379(2) 0.0235(6) Uani 1 1 d . . . . .
H42A H 0.1333 0.7565 0.9265 0.028 Uiso 1 1 calc R . . . .
H42B H 0.0337 0.8292 0.9927 0.028 Uiso 1 1 calc R . . . .
C38 C 0.1925(3) 1.08793(19) 0.4809(2) 0.0300(6) Uani 1 1 d . . . . .
H38 H 0.2331 1.1365 0.4322 0.036 Uiso 1 1 calc R . . . .

loop_
_atom_site_aniso_label
_atom_site_aniso_U_11
_atom_site_aniso_U_22
_atom_site_aniso_U_33
_atom_site_aniso_U_23
_atom_site_aniso_U_13
_atom_site_aniso_U_12
Dy1 0.00488(7) 0.00729(7) 0.00670(7) -0.00214(4) -0.00080(5) 0.00188(4)
Cl2 0.0102(2) 0.0146(3) 0.0203(3) -0.0034(2) -0.0094(2) 0.00311(19)
Cl1 0.0158(2) 0.0097(2) 0.0166(3) -0.00180(19) -0.0002(2) -0.00232(19)
Cl3 0.0101(2) 0.0084(2) 0.0242(3) -0.0007(2) -0.0051(2) -0.00046(18)
P1 0.0034(2) 0.0090(2) 0.0079(3) -0.00229(19) -0.00101(19) 0.00238(18)
P2 0.0105(2) 0.0087(3) 0.0076(3) -0.00281(19) -0.0005(2) 0.00131(19)
O2 0.0066(7) 0.0132(8) 0.0101(8) -0.0035(6) 0.0000(6) 0.0024(6)
O1 0.0164(8) 0.0147(8) 0.0089(8) -0.0046(6) 0.0008(6) 0.0016(6)
O3 0.0137(8) 0.0105(8) 0.0201(9) -0.0014(6) -0.0103(7) 0.0034(6)
O4 0.0283(10) 0.0213(9) 0.0238(10) 0.0012(7) -0.0143(8) -0.0046(7)
C25 0.0119(10) 0.0114(11) 0.0186(13) -0.0035(9) -0.0068(9) 0.0065(8)
C1 0.0091(10) 0.0098(10) 0.0112(11) -0.0013(8) -0.0038(8) 0.0015(8)
C8 0.0046(6) 0.0146(6) 0.0151(7) -0.0049(5) -0.0016(5) 0.0021(5)
C30 0.0107(10) 0.0129(11) 0.0091(11) -0.0014(8) -0.0001(8) 0.0024(8)
C14 0.0055(9) 0.0120(10) 0.0096(11) 0.0004(8) -0.0020(8) 0.0008(8)
C19 0.0098(10) 0.0113(10) 0.0112(11) -0.0006(8) -0.0023(8) 0.0009(8)
C15 0.0082(10) 0.0138(11) 0.0164(12) -0.0056(9) -0.0034(8) 0.0028(8)
C24 0.0109(10) 0.0101(11) 0.0155(12) -0.0017(8) -0.0011(9) 0.0017(8)
C13 0.0046(6) 0.0146(6) 0.0151(7) -0.0049(5) -0.0016(5) 0.0021(5)
C6 0.0075(10) 0.0149(11) 0.0127(12) -0.0019(9) -0.0022(8) 0.0009(8)
C2 0.0083(10) 0.0189(12) 0.0161(12) -0.0008(9) -0.0018(9) 0.0020(9)
C4 0.0234(12) 0.0134(11) 0.0173(13) 0.0022(9) -0.0109(10) -0.0018(9)
C17 0.0082(10) 0.0187(12) 0.0198(13) 0.0018(9) -0.0063(9) -0.0024(9)
C9 0.0046(6) 0.0146(6) 0.0151(7) -0.0049(5) -0.0016(5) 0.0021(5)
C23 0.0135(11) 0.0179(12) 0.0167(12) -0.0026(9) -0.0093(9) 0.0006(9)
C16 0.0067(10) 0.0144(11) 0.0238(13) -0.0016(9) -0.0036(9) 0.0031(8)
C36 0.0133(11) 0.0110(11) 0.0136(12) -0.0037(8) -0.0067(9) 0.0022(8)
C27 0.0146(12) 0.0156(12) 0.0360(16) -0.0017(11) -0.0005(10) -0.0022(9)
C35 0.0141(11) 0.0117(11) 0.0167(12) -0.0028(9) -0.0040(9) 0.0032(9)
C28 0.0267(14) 0.0235(13) 0.0187(14) -0.0001(10) 0.0046(11) -0.0064(11)
C5 0.0149(11) 0.0139(11) 0.0203(13) -0.0028(9) -0.0101(9) 0.0031(9)
C31 0.0214(12) 0.0108(11) 0.0184(13) -0.0038(9) -0.0055(10) 0.0020(9)
C29 0.0228(13) 0.0191(12) 0.0148(13) -0.0043(10) 0.0007(10) -0.0057(10)
C41 0.0239(13) 0.0164(12) 0.0191(14) -0.0033(10) 0.0011(10) 0.0037(10)
C26 0.0127(11) 0.0135(11) 0.0307(15) -0.0043(10) -0.0100(10) 0.0043(9)
C18 0.0131(11) 0.0148(11) 0.0155(12) -0.0020(9) -0.0054(9) -0.0034(9)
C33 0.0164(11) 0.0216(13) 0.0190(13) 0.0021(10) -0.0079(10) 0.0032(9)
C3 0.0150(11) 0.0218(13) 0.0173(13) 0.0024(10) -0.0013(9) -0.0036(9)
C32 0.0213(12) 0.0148(12) 0.0213(14) 0.0027(9) -0.0052(10) 0.0076(9)
C34 0.0185(12) 0.0186(12) 0.0211(14) -0.0031(10) -0.0099(10) 0.0001(9)
C44 0.0182(12) 0.0213(13) 0.0253(14) -0.0048(10) -0.0056(10) -0.0015(10)
C22 0.0252(14) 0.0251(14) 0.0345(16) 0.0040(11) -0.0226(12) 0.0021(11)
C11 0.0055(10) 0.0196(12) 0.0295(15) -0.0149(10) -0.0002(9) -0.0007(9)
C45 0.0198(12) 0.0195(13) 0.0211(14) 0.0018(10) -0.0045(10) -0.0005(10)
C43 0.0226(13) 0.0265(14) 0.0284(15) 0.0030(11) -0.0151(11) -0.0030(11)
C10 0.0090(10) 0.0140(11) 0.0240(14) -0.0039(9) -0.0004(9) 0.0002(9)
C40 0.0200(12) 0.0223(13) 0.0284(15) -0.0112(11) -0.0055(11) 0.0102(10)
C37 0.0162(12) 0.0168(12) 0.0273(15) 0.0016(10) -0.0011(10) 0.0022(10)
C21 0.0138(11) 0.0193(13) 0.0294(15) 0.0066(10) -0.0039(10) 0.0063(9)
C20 0.0218(12) 0.0104(11) 0.0271(14) -0.0003(10) -0.0107(10) 0.0065(9)
C39 0.0230(13) 0.0127(12) 0.0388(17) -0.0044(11) -0.0179(12) 0.0079(10)
C12 0.0060(10) 0.0275(13) 0.0182(13) -0.0123(10) -0.0020(9) 0.0001(9)
C42 0.0210(13) 0.0218(13) 0.0293(15) 0.0044(11) -0.0115(11) -0.0030(10)
C38 0.0293(15) 0.0152(13) 0.0404(18) 0.0070(11) -0.0058(12) 0.0012(11)

loop_
_atom_type_symbol
_atom_type_description
_atom_type_scat_dispersion_real
_atom_type_scat_dispersion_imag
_atom_type_scat_source
C C 0.0181 0.0091 'International Tables Vol C Tables 4.2.6.8 and 6.1.1.4'
H H 0.0000 0.0000 'International Tables Vol C Tables 4.2.6.8 and 6.1.1.4'
Cl Cl 0.3639 0.7018 'International Tables Vol C Tables 4.2.6.8 and 6.1.1.4'
Dy Dy -9.8046 9.8477 'International Tables Vol C Tables 4.2.6.8 and 6.1.1.4'
O O 0.0492 0.0322 'International Tables Vol C Tables 4.2.6.8 and 6.1.1.4'
P P 0.2955 0.4335 'International Tables Vol C Tables 4.2.6.8 and 6.1.1.4'

loop_
_geom_angle_atom_site_label_1
_geom_angle_atom_site_label_2
_geom_angle_atom_site_label_3
_geom_angle
_geom_angle_site_symmetry_1
_geom_angle_site_symmetry_3
_geom_angle_publ_flag
Cl2 Dy1 Cl1 95.453(17) . . ?
Cl2 Dy1 Cl3 93.594(17) . . ?
Cl3 Dy1 Cl1 170.921(17) . . ?
O2 Dy1 Cl2 95.81(4) . . ?
O2 Dy1 Cl1 90.35(4) . . ?
O2 Dy1 Cl3 89.49(4) . . ?
O2 Dy1 O3 83.56(6) . . ?
O1 Dy1 Cl2 93.81(4) . . ?
O1 Dy1 Cl1 88.05(4) . . ?
O1 Dy1 Cl3 90.59(4) . . ?
O1 Dy1 O2 170.36(6) . . ?
O1 Dy1 O3 86.85(6) . . ?
O3 Dy1 Cl2 177.73(4) . . ?
O3 Dy1 Cl1 86.74(4) . . ?
O3 Dy1 Cl3 84.23(4) . . ?
O2 P1 C1 111.10(9) . . ?
O2 P1 C8 110.25(9) . . ?
O2 P1 C14 111.59(9) . . ?
C1 P1 C8 109.57(11) . . ?
C1 P1 C14 107.42(10) . . ?
C14 P1 C8 106.77(10) . . ?
O1 P2 C30 110.17(10) . . ?
O1 P2 C24 110.52(10) . . ?
O1 P2 C36 109.85(10) . . ?
C30 P2 C24 107.33(11) . . ?
C36 P2 C30 109.84(10) . . ?
C36 P2 C24 109.08(10) . . ?
P1 O2 Dy1 161.43(10) . . ?
P2 O1 Dy1 174.95(11) . . ?
C23 O3 Dy1 128.21(12) . . ?
C20 O3 Dy1 122.31(13) . . ?
C20 O3 C23 109.44(17) . . ?
C42 O4 C45 108.59(19) . . ?
C24 C25 C26 120.0(2) . . ?
C6 C1 P1 119.67(17) . . ?
C6 C1 C2 120.0(2) . . ?
C2 C1 P1 120.30(16) . . ?
C13 C8 P1 122.55(18) . . ?
C13 C8 C9 119.8(2) . . ?
C9 C8 P1 117.61(17) . . ?
C35 C30 P2 122.25(17) . . ?
C35 C30 C31 119.6(2) . . ?
C31 C30 P2 117.78(17) . . ?
C19 C14 P1 118.12(16) . . ?
C15 C14 P1 122.07(17) . . ?
C15 C14 C19 119.8(2) . . ?
C18 C19 C14 119.6(2) . . ?
C16 C15 C14 119.7(2) . . ?
C25 C24 P2 119.20(18) . . ?
C25 C24 C29 119.9(2) . . ?
C29 C24 P2 120.92(18) . . ?
C12 C13 C8 119.9(2) . . ?
C5 C6 C1 119.5(2) . . ?
C3 C2 C1 119.7(2) . . ?
C3 C4 C5 120.0(2) . . ?
C16 C17 C18 120.1(2) . . ?
C10 C9 C8 119.9(2) . . ?
O3 C23 C22 105.39(18) . . ?
C17 C16 C15 120.5(2) . . ?
C41 C36 P2 121.34(18) . . ?
C41 C36 C37 120.0(2) . . ?
C37 C36 P2 118.59(18) . . ?
C26 C27 C28 120.2(2) . . ?
C30 C35 C34 119.9(2) . . ?
C27 C28 C29 120.4(2) . . ?
C4 C5 C6 120.4(2) . . ?
C32 C31 C30 120.2(2) . . ?
C28 C29 C24 119.5(2) . . ?
C36 C41 C40 120.2(2) . . ?
C27 C26 C25 120.1(2) . . ?
C17 C18 C19 120.3(2) . . ?
C32 C33 C34 120.5(2) . . ?
C2 C3 C4 120.3(2) . . ?
C33 C32 C31 119.8(2) . . ?
C33 C34 C35 120.0(2) . . ?
C45 C44 C43 103.0(2) . . ?
C21 C22 C23 104.2(2) . . ?
C10 C11 C12 120.6(2) . . ?
O4 C45 C44 107.3(2) . . ?
C42 C43 C44 101.3(2) . . ?
C11 C10 C9 119.9(2) . . ?
C39 C40 C41 119.5(2) . . ?
C36 C37 C38 119.3(2) . . ?
C20 C21 C22 102.08(19) . . ?
O3 C20 C21 105.55(19) . . ?
C40 C39 C38 120.9(2) . . ?
C11 C12 C13 119.9(2) . . ?
O4 C42 C43 105.4(2) . . ?
C39 C38 C37 120.1(3) . . ?

loop_
_geom_bond_atom_site_label_1
_geom_bond_atom_site_label_2
_geom_bond_distance
_geom_bond_site_symmetry_2
_geom_bond_publ_flag
Dy1 Cl2 2.5909(5) . ?
Dy1 Cl1 2.6350(5) . ?
Dy1 Cl3 2.6190(5) . ?
Dy1 O2 2.2374(15) . ?
Dy1 O1 2.2090(15) . ?
Dy1 O3 2.3962(15) . ?
P1 O2 1.5086(15) . ?
P1 C1 1.793(2) . ?
P1 C8 1.801(2) . ?
P1 C14 1.798(2) . ?
P2 O1 1.5047(16) . ?
P2 C30 1.794(2) . ?
P2 C24 1.796(2) . ?
P2 C36 1.794(2) . ?
O3 C23 1.463(3) . ?
O3 C20 1.455(3) . ?
O4 C45 1.438(3) . ?
O4 C42 1.426(3) . ?
C25 C24 1.391(3) . ?
C25 C26 1.395(3) . ?
C1 C6 1.395(3) . ?
C1 C2 1.399(3) . ?
C8 C13 1.391(3) . ?
C8 C9 1.402(3) . ?
C30 C35 1.390(3) . ?
C30 C31 1.401(3) . ?
C14 C19 1.400(3) . ?
C14 C15 1.398(3) . ?
C19 C18 1.393(3) . ?
C15 C16 1.392(3) . ?
C24 C29 1.400(3) . ?
C13 C12 1.391(3) . ?
C6 C5 1.390(3) . ?
C2 C3 1.385(3) . ?
C4 C5 1.388(3) . ?
C4 C3 1.387(3) . ?
C17 C16 1.380(3) . ?
C17 C18 1.389(3) . ?
C9 C10 1.386(3) . ?
C23 C22 1.525(3) . ?
C36 C41 1.389(3) . ?
C36 C37 1.389(3) . ?
C27 C28 1.384(4) . ?
C27 C26 1.382(4) . ?
C35 C34 1.393(3) . ?
C28 C29 1.393(4) . ?
C31 C32 1.384(4) . ?
C41 C40 1.391(3) . ?
C33 C32 1.384(4) . ?
C33 C34 1.387(3) . ?
C44 C45 1.526(4) . ?
C44 C43 1.530(4) . ?
C22 C21 1.523(4) . ?
C11 C10 1.385(4) . ?
C11 C12 1.387(4) . ?
C43 C42 1.515(4) . ?
C40 C39 1.372(4) . ?
C37 C38 1.391(4) . ?
C21 C20 1.505(3) . ?
C39 C38 1.380(4) . ?
